data_1529878
loop_
_publ_author_name
'Qiu, Yi-Feng'
'Zhu, Xin-Yu'
'Li, Ying-Xiu'
'He, Yu-Tao'
'Yang, Fang'
'Wang, Jia'
'Hua, Hui-Liang'
'Zheng, Lan'
'Wang, Li-Chen'
'Liu, Xue-Yuan'
'Liang, Yong-Min'

_publ_section_title
;
 AgSCF3-Mediated Trifluoromethylthiolation/Radical Cascade Cyclization of
 1,6-Enynes.
;
_journal_issue 15
_journal_name_full 'Organic letters'
_journal_page_first 3694
_journal_page_last 3697
_journal_paper_doi 10.1021/acs.orglett.5b01657
_journal_volume 17
_journal_year 2015
_chemical_formula_moiety 'C16 H15 F3 O3 S'
_chemical_formula_sum 'C16 H15 F3 O3 S'
_chemical_formula_weight 344.34
_chemical_name_systematic
;
 ? 
;
_space_group_crystal_system monoclinic
_space_group_IT_number 14
_space_group_name_Hall '-P 2ybc'
_space_group_name_H-M_alt 'P 1 21/c 1'
_symmetry_space_group_name_Hall '-P 2ybc'
_symmetry_space_group_name_H-M 'P 1 21/c 1'
_atom_sites_solution_hydrogens geom
_atom_sites_solution_primary direct
_atom_sites_solution_secondary difmap
_audit_creation_date 2015-06-05
_audit_creation_method
;
Olex2 1.2
(compiled 2014.11.28 svn.r3106 for OlexSys, GUI svn.r4959)
;
_cell_angle_alpha 90.00
_cell_angle_beta 106.109(4)
_cell_angle_gamma 90.00
_cell_formula_units_Z 4
_cell_length_a 9.9242(4)
_cell_length_b 15.9342(6)
_cell_length_c 10.0614(4)
_cell_measurement_reflns_used 1921
_cell_measurement_temperature 173
_cell_measurement_theta_max 26.7580
_cell_measurement_theta_min 4.2360
_cell_volume 1528.58(11)
_computing_cell_refinement
;
CrysAlisPro, Agilent Technologies,
Version 1.171.37.33 (release 27-03-2014 CrysAlis171 .NET)
(compiled Mar 27 2014,17:12:48)
;
_computing_data_collection
;
CrysAlisPro, Agilent Technologies,
Version 1.171.37.33 (release 27-03-2014 CrysAlis171 .NET)
(compiled Mar 27 2014,17:12:48)
;
_computing_data_reduction
;
CrysAlisPro, Agilent Technologies,
Version 1.171.37.33 (release 27-03-2014 CrysAlis171 .NET)
(compiled Mar 27 2014,17:12:48)
;
_computing_molecular_graphics 'Olex2 (Dolomanov et al., 2009)'
_computing_publication_material 'Olex2 (Dolomanov et al., 2009)'
_computing_structure_refinement 'ShelXL (Sheldrick, 2008)'
_computing_structure_solution 'ShelXS (Sheldrick, 2008)'
_diffrn_ambient_environment air
_diffrn_ambient_temperature 173
_diffrn_detector 'CCD plate'
_diffrn_detector_area_resol_mean 16.0733
_diffrn_detector_type Eos
_diffrn_measured_fraction_theta_full 0.973
_diffrn_measured_fraction_theta_max 0.973
_diffrn_measurement_details
;
  1 omega   47.00   91.00   1.0000    4.0000
omega____ theta____ kappa____ phi______ frames
    -       20.5854   77.0000 -150.0000 44

  2 omega    1.00   51.00   1.0000    4.0000
omega____ theta____ kappa____ phi______ frames
    -       20.5854   77.0000   30.0000 50

  3 omega   12.00   66.00   1.0000    4.0000
omega____ theta____ kappa____ phi______ frames
    -       20.5854   77.0000 -180.0000 54

  4 omega   -5.00   21.00   1.0000    4.0000
omega____ theta____ kappa____ phi______ frames
    -       20.5854   77.0000  -30.0000 26

  5 omega   57.00   84.00   1.0000    4.0000
omega____ theta____ kappa____ phi______ frames
    -       20.5854   77.0000  -30.0000 27

  6 omega   -2.00   48.00   1.0000    4.0000
omega____ theta____ kappa____ phi______ frames
    -       20.5854   77.0000  120.0000 50
;
_diffrn_measurement_device 'four-circle diffractometer'
_diffrn_measurement_device_type 'SuperNova, Dual, Cu at zero, Eos'
_diffrn_measurement_method '\w scans'
_diffrn_orient_matrix_UB_11 -0.0367543000
_diffrn_orient_matrix_UB_12 -0.0386009000
_diffrn_orient_matrix_UB_13 -0.0143097000
_diffrn_orient_matrix_UB_21 -0.0638340000
_diffrn_orient_matrix_UB_22 0.0211755000
_diffrn_orient_matrix_UB_23 -0.0041643000
_diffrn_orient_matrix_UB_31 -0.0100455000
_diffrn_orient_matrix_UB_32 0.0064289000
_diffrn_orient_matrix_UB_33 -0.0719312000
_diffrn_radiation_monochromator mirror
_diffrn_radiation_probe x-ray
_diffrn_radiation_type MoK\a
_diffrn_radiation_wavelength 0.71073
_diffrn_reflns_av_R_equivalents 0.0296
_diffrn_reflns_av_unetI/netI 0.0440
_diffrn_reflns_limit_h_max 10
_diffrn_reflns_limit_h_min -12
_diffrn_reflns_limit_k_max 19
_diffrn_reflns_limit_k_min -19
_diffrn_reflns_limit_l_max 12
_diffrn_reflns_limit_l_min -5
_diffrn_reflns_number 6502
_diffrn_reflns_theta_full 26.00
_diffrn_reflns_theta_max 26.02
_diffrn_reflns_theta_min 3.33
_diffrn_source 'SuperNova (Mo) X-ray Source'
_exptl_absorpt_coefficient_mu 0.256
_exptl_absorpt_correction_T_max 1.00000
_exptl_absorpt_correction_T_min 0.85050
_exptl_absorpt_correction_type multi-scan
_exptl_absorpt_process_details
;
CrysAlisPro, Agilent Technologies,
Version 1.171.37.33 (release 27-03-2014 CrysAlis171 .NET)
(compiled Mar 27 2014,17:12:48)
Empirical absorption correction using spherical harmonics,
 implemented in SCALE3 ABSPACK scaling algorithm.
;
_exptl_crystal_colour 'clear light colourless'
_exptl_crystal_colour_lustre clear
_exptl_crystal_colour_modifier light
_exptl_crystal_colour_primary colourless
_exptl_crystal_density_diffrn 1.496
_exptl_crystal_density_method 'not measured'
_exptl_crystal_description block
_exptl_crystal_F_000 712
_exptl_crystal_size_max 0.31
_exptl_crystal_size_mid 0.27
_exptl_crystal_size_min 0.25
_refine_diff_density_max 0.260
_refine_diff_density_min -0.249
_refine_diff_density_rms 0.051
_refine_ls_extinction_method none
_refine_ls_goodness_of_fit_ref 1.022
_refine_ls_hydrogen_treatment constr
_refine_ls_matrix_type full
_refine_ls_number_parameters 211
_refine_ls_number_reflns 2937
_refine_ls_number_restraints 0
_refine_ls_restrained_S_all 1.022
_refine_ls_R_factor_all 0.0611
_refine_ls_R_factor_gt 0.0433
_refine_ls_shift/su_max 0.000
_refine_ls_shift/su_mean 0.000
_refine_ls_structure_factor_coef Fsqd
_refine_ls_weighting_details 'calc w=1/[\s^2^(Fo^2^)+(0.0369P)^2^+0.8392P] where P=(Fo^2^+2Fc^2^)/3'
_refine_ls_weighting_scheme calc
_refine_ls_wR_factor_gt 0.0943
_refine_ls_wR_factor_ref 0.1049
_reflns_number_gt 2276
_reflns_number_total 2937
_reflns_threshold_expression >2sigma(I)
_cod_data_source_file ol5b01657_si_004.cif
_cod_data_source_block qiuyf_0605
_cod_original_cell_volume 1528.57(10)
_cod_database_code 1529878
_reflns_odcompleteness_completeness 96.34
_reflns_odcompleteness_iscentric 1
_reflns_odcompleteness_theta 26.32
_olex2_refinement_description
;
1. Fixed Uiso
 At 1.2 times of:
  All C(H) groups, All C(H,H) groups
 At 1.5 times of:
  All C(H,H,H) groups
2.a Ternary CH refined with riding coordinates:
 C4(H4)
2.b Secondary CH2 refined with riding coordinates:
 C5(H5A,H5B)
2.c Aromatic/amide H refined with riding coordinates:
 C8(H8), C10(H10), C11(H11)
2.d Idealised Me refined as rotating group:
 C13(H13A,H13B,H13C), C14(H14A,H14B,H14C), C16(H16A,H16B,H16C)
;
_olex2_date_sample_data_collection 2015-06-05
_olex2_submission_special_instructions 'No special instructions were received'

loop_
_space_group_symop_id
_space_group_symop_operation_xyz
1 'x, y, z'
2 '-x, y+1/2, -z+1/2'
3 '-x, -y, -z'
4 'x, -y-1/2, z-1/2'

loop_
_atom_site_label
_atom_site_type_symbol
_atom_site_fract_x
_atom_site_fract_y
_atom_site_fract_z
_atom_site_U_iso_or_equiv
_atom_site_adp_type
_atom_site_occupancy
_atom_site_calc_flag
_atom_site_refinement_flags_posn
S1 S 0.30486(6) 0.13396(4) 0.76356(6) 0.02908(17) Uani 1 d .
F1 F 0.33229(18) 0.25588(10) 0.94468(18) 0.0603(5) Uani 1 d .
F2 F 0.44177(17) 0.27090(11) 0.7897(2) 0.0656(5) Uani 1 d .
F3 F 0.22014(18) 0.28990(10) 0.7399(2) 0.0686(6) Uani 1 d .
O1 O 0.05705(16) 0.09378(10) 1.00975(15) 0.0329(4) Uani 1 d .
O2 O 0.28300(17) 0.07394(11) 1.04116(16) 0.0377(4) Uani 1 d .
O3 O -0.24935(15) 0.09728(10) 0.15892(14) 0.0280(4) Uani 1 d .
C1 C 0.1716(2) 0.09281(14) 0.9618(2) 0.0272(5) Uani 1 d .
C2 C 0.1512(2) 0.11262(14) 0.8130(2) 0.0233(5) Uani 1 d .
C3 C 0.0237(2) 0.10294(13) 0.7224(2) 0.0204(5) Uani 1 d .
C4 C -0.0979(2) 0.08063(14) 0.7793(2) 0.0234(5) Uani 1 d .
H4 H -0.0959 0.0185 0.7942 0.028 Uiso 1 calc R
C5 C -0.0752(2) 0.12231(16) 0.9185(2) 0.0314(6) Uani 1 d .
H5A H -0.0735 0.1840 0.9079 0.038 Uiso 1 calc R
H5B H -0.1529 0.1078 0.9583 0.038 Uiso 1 calc R
C6 C -0.2325(2) 0.10156(14) 0.6623(2) 0.0247(5) Uani 1 d .
C7 C -0.1767(2) 0.10038(13) 0.5365(2) 0.0208(5) Uani 1 d .
C8 C -0.2560(2) 0.09729(13) 0.3989(2) 0.0225(5) Uani 1 d .
H8 H -0.3552 0.0922 0.3751 0.027 Uiso 1 calc R
C9 C -0.1859(2) 0.10187(13) 0.2970(2) 0.0221(5) Uani 1 d .
C10 C -0.0401(2) 0.11285(14) 0.3322(2) 0.0250(5) Uani 1 d .
H10 H 0.0055 0.1186 0.2612 0.030 Uiso 1 calc R
C11 C 0.0375(2) 0.11539(14) 0.4685(2) 0.0239(5) Uani 1 d .
H11 H 0.1364 0.1222 0.4918 0.029 Uiso 1 calc R
C12 C -0.0306(2) 0.10783(13) 0.5727(2) 0.0202(5) Uani 1 d .
C13 C -0.2872(3) 0.19009(16) 0.6771(3) 0.0390(6) Uani 1 d .
H13A H -0.3165 0.1934 0.7623 0.059 Uiso 1 calc GR
H13B H -0.3675 0.2023 0.5974 0.059 Uiso 1 calc GR
H13C H -0.2126 0.2311 0.6809 0.059 Uiso 1 calc GR
C14 C -0.3483(2) 0.03725(18) 0.6557(2) 0.0407(7) Uani 1 d .
H14A H -0.3168 -0.0182 0.6345 0.061 Uiso 1 calc GR
H14B H -0.4327 0.0534 0.5832 0.061 Uiso 1 calc GR
H14C H -0.3696 0.0352 0.7451 0.061 Uiso 1 calc GR
C15 C 0.3242(3) 0.24220(16) 0.8120(3) 0.0385(6) Uani 1 d .
C16 C -0.3993(2) 0.08934(15) 0.1137(2) 0.0301(5) Uani 1 d .
H16A H -0.4305 0.0867 0.0125 0.045 Uiso 1 calc GR
H16B H -0.4423 0.1379 0.1456 0.045 Uiso 1 calc GR
H16C H -0.4275 0.0379 0.1522 0.045 Uiso 1 calc GR

loop_
_atom_site_aniso_label
_atom_site_aniso_U_11
_atom_site_aniso_U_22
_atom_site_aniso_U_33
_atom_site_aniso_U_23
_atom_site_aniso_U_13
_atom_site_aniso_U_12
S1 0.0212(3) 0.0381(4) 0.0269(3) -0.0017(3) 0.0049(2) 0.0016(2)
F1 0.0780(13) 0.0515(11) 0.0581(11) -0.0210(9) 0.0301(9) -0.0183(9)
F2 0.0481(10) 0.0580(11) 0.1041(16) -0.0038(10) 0.0437(10) -0.0183(8)
F3 0.0589(12) 0.0473(10) 0.1042(16) 0.0334(10) 0.0302(10) 0.0201(9)
O1 0.0316(9) 0.0465(10) 0.0179(8) 0.0031(7) 0.0021(7) -0.0084(8)
O2 0.0348(10) 0.0451(11) 0.0252(9) 0.0042(7) -0.0048(7) 0.0017(8)
O3 0.0234(8) 0.0413(10) 0.0166(7) -0.0019(7) 0.0009(6) 0.0003(7)
C1 0.0285(13) 0.0271(12) 0.0230(11) -0.0005(9) 0.0020(10) -0.0053(10)
C2 0.0213(11) 0.0267(12) 0.0207(11) 0.0001(9) 0.0038(9) 0.0007(9)
C3 0.0242(11) 0.0175(10) 0.0192(10) -0.0006(8) 0.0056(9) 0.0002(9)
C4 0.0240(12) 0.0276(12) 0.0182(11) 0.0007(9) 0.0053(9) -0.0038(9)
C5 0.0265(12) 0.0476(15) 0.0205(11) -0.0012(10) 0.0072(9) -0.0043(11)
C6 0.0213(11) 0.0332(13) 0.0194(10) -0.0002(9) 0.0053(9) -0.0014(9)
C7 0.0236(11) 0.0200(11) 0.0186(10) 0.0008(9) 0.0057(9) 0.0007(9)
C8 0.0199(11) 0.0256(12) 0.0210(11) -0.0018(9) 0.0039(9) -0.0002(9)
C9 0.0256(12) 0.0215(11) 0.0183(10) -0.0007(9) 0.0045(9) 0.0021(9)
C10 0.0251(12) 0.0301(12) 0.0225(11) -0.0015(9) 0.0112(9) 0.0001(9)
C11 0.0178(11) 0.0295(12) 0.0243(11) -0.0017(9) 0.0055(9) -0.0003(9)
C12 0.0201(11) 0.0203(11) 0.0196(10) -0.0005(9) 0.0047(8) -0.0009(8)
C13 0.0390(15) 0.0487(16) 0.0290(13) -0.0045(12) 0.0088(11) 0.0153(12)
C14 0.0320(14) 0.0629(19) 0.0271(13) 0.0017(12) 0.0080(11) -0.0179(13)
C15 0.0287(14) 0.0381(15) 0.0532(17) 0.0057(13) 0.0188(12) -0.0020(11)
C16 0.0233(12) 0.0396(14) 0.0225(11) -0.0026(10) -0.0017(9) -0.0007(10)

loop_
_atom_type_symbol
_atom_type_description
_atom_type_scat_dispersion_real
_atom_type_scat_dispersion_imag
_atom_type_scat_source
C C 0.0033 0.0016 'International Tables Vol C Tables 4.2.6.8 and 6.1.1.4'
H H 0.0000 0.0000 'International Tables Vol C Tables 4.2.6.8 and 6.1.1.4'
F F 0.0171 0.0103 'International Tables Vol C Tables 4.2.6.8 and 6.1.1.4'
O O 0.0106 0.0060 'International Tables Vol C Tables 4.2.6.8 and 6.1.1.4'
S S 0.1246 0.1234 'International Tables Vol C Tables 4.2.6.8 and 6.1.1.4'

loop_
_geom_angle_atom_site_label_1
_geom_angle_atom_site_label_2
_geom_angle_atom_site_label_3
_geom_angle
C2 S1 C15 98.34(11)
C1 O1 C5 118.70(17)
C9 O3 C16 118.30(17)
O1 C1 C2 117.61(19)
O2 C1 O1 118.2(2)
O2 C1 C2 124.2(2)
C1 C2 S1 115.99(15)
C3 C2 S1 123.66(17)
C3 C2 C1 119.8(2)
C2 C3 C4 117.93(19)
C2 C3 C12 134.7(2)
C12 C3 C4 107.40(17)
C3 C4 H4 107.7
C3 C4 C6 105.75(17)
C5 C4 C3 108.54(17)
C5 C4 H4 107.7
C5 C4 C6 118.99(19)
C6 C4 H4 107.7
O1 C5 C4 108.99(18)
O1 C5 H5A 109.9
O1 C5 H5B 109.9
C4 C5 H5A 109.9
C4 C5 H5B 109.9
H5A C5 H5B 108.3
C7 C6 C4 101.16(16)
C7 C6 C13 108.27(19)
C7 C6 C14 113.58(18)
C13 C6 C4 112.19(18)
C14 C6 C4 111.58(19)
C14 C6 C13 109.8(2)
C8 C7 C6 126.49(19)
C8 C7 C12 121.45(19)
C12 C7 C6 111.97(17)
C7 C8 H8 120.9
C7 C8 C9 118.11(19)
C9 C8 H8 120.9
O3 C9 C8 124.48(19)
O3 C9 C10 114.71(18)
C8 C9 C10 120.81(19)
C9 C10 H10 119.7
C11 C10 C9 120.60(19)
C11 C10 H10 119.7
C10 C11 H11 120.3
C10 C11 C12 119.41(19)
C12 C11 H11 120.3
C7 C12 C3 108.93(17)
C7 C12 C11 119.52(18)
C11 C12 C3 131.50(19)
C6 C13 H13A 109.5
C6 C13 H13B 109.5
C6 C13 H13C 109.5
H13A C13 H13B 109.5
H13A C13 H13C 109.5
H13B C13 H13C 109.5
C6 C14 H14A 109.5
C6 C14 H14B 109.5
C6 C14 H14C 109.5
H14A C14 H14B 109.5
H14A C14 H14C 109.5
H14B C14 H14C 109.5
F1 C15 S1 113.73(18)
F2 C15 S1 108.61(18)
F2 C15 F1 107.5(2)
F3 C15 S1 113.3(2)
F3 C15 F1 106.0(2)
F3 C15 F2 107.3(2)
O3 C16 H16A 109.5
O3 C16 H16B 109.5
O3 C16 H16C 109.5
H16A C16 H16B 109.5
H16A C16 H16C 109.5
H16B C16 H16C 109.5

loop_
_geom_bond_atom_site_label_1
_geom_bond_atom_site_label_2
_geom_bond_distance
S1 C2 1.763(2)
S1 C15 1.788(3)
F1 C15 1.333(3)
F2 C15 1.329(3)
F3 C15 1.325(3)
O1 C1 1.353(3)
O1 C5 1.451(3)
O2 C1 1.208(3)
O3 C9 1.358(2)
O3 C16 1.436(3)
C1 C2 1.487(3)
C2 C3 1.348(3)
C3 C4 1.514(3)
C3 C12 1.454(3)
C4 H4 1.0000
C4 C5 1.510(3)
C4 C6 1.552(3)
C5 H5A 0.9900
C5 H5B 0.9900
C6 C7 1.516(3)
C6 C13 1.533(3)
C6 C14 1.527(3)
C7 C8 1.391(3)
C7 C12 1.398(3)
C8 H8 0.9500
C8 C9 1.391(3)
C9 C10 1.403(3)
C10 H10 0.9500
C10 C11 1.374(3)
C11 H11 0.9500
C11 C12 1.401(3)
C13 H13A 0.9800
C13 H13B 0.9800
C13 H13C 0.9800
C14 H14A 0.9800
C14 H14B 0.9800
C14 H14C 0.9800
C16 H16A 0.9800
C16 H16B 0.9800
C16 H16C 0.9800

loop_
_geom_torsion_atom_site_label_1
_geom_torsion_atom_site_label_2
_geom_torsion_atom_site_label_3
_geom_torsion_atom_site_label_4
_geom_torsion
S1 C2 C3 C4 177.10(16)
S1 C2 C3 C12 -1.9(4)
O1 C1 C2 S1 166.19(16)
O1 C1 C2 C3 -22.3(3)
O2 C1 C2 S1 -15.8(3)
O2 C1 C2 C3 155.8(2)
O3 C9 C10 C11 -177.61(19)
C1 O1 C5 C4 46.7(3)
C1 C2 C3 C4 6.3(3)
C1 C2 C3 C12 -172.8(2)
C2 S1 C15 F1 57.0(2)
C2 S1 C15 F2 176.66(19)
C2 S1 C15 F3 -64.2(2)
C2 C3 C4 C5 33.6(3)
C2 C3 C4 C6 162.38(19)
C2 C3 C12 C7 -173.9(2)
C2 C3 C12 C11 8.5(4)
C3 C4 C5 O1 -58.6(2)
C3 C4 C6 C7 21.4(2)
C3 C4 C6 C13 -93.8(2)
C3 C4 C6 C14 142.49(19)
C4 C3 C12 C7 7.0(2)
C4 C3 C12 C11 -170.6(2)
C4 C6 C7 C8 165.2(2)
C4 C6 C7 C12 -18.3(2)
C5 O1 C1 O2 175.5(2)
C5 O1 C1 C2 -6.3(3)
C5 C4 C6 C7 143.7(2)
C5 C4 C6 C13 28.5(3)
C5 C4 C6 C14 -95.2(2)
C6 C4 C5 O1 -179.49(18)
C6 C7 C8 C9 176.1(2)
C6 C7 C12 C3 7.7(2)
C6 C7 C12 C11 -174.35(19)
C7 C8 C9 O3 178.09(19)
C7 C8 C9 C10 -2.6(3)
C8 C7 C12 C3 -175.66(19)
C8 C7 C12 C11 2.3(3)
C8 C9 C10 C11 3.0(3)
C9 C10 C11 C12 -0.7(3)
C10 C11 C12 C3 175.5(2)
C10 C11 C12 C7 -1.9(3)
C12 C3 C4 C5 -147.08(18)
C12 C3 C4 C6 -18.3(2)
C12 C7 C8 C9 0.0(3)
C13 C6 C7 C8 -76.7(3)
C13 C6 C7 C12 99.7(2)
C14 C6 C7 C8 45.5(3)
C14 C6 C7 C12 -138.0(2)
C15 S1 C2 C1 -83.07(19)
C15 S1 C2 C3 105.8(2)
C16 O3 C9 C8 1.7(3)
C16 O3 C9 C10 -177.62(19)
